data_9008149
loop_
_publ_author_name
'Peacor, D. R.'

_publ_section_title
;A high temperature single crystal diffractometer study of leucite,
 (K,Na)AlSi2O6 Sample: T = 635 C Locality: Vesuvius, Italy Note: cell
 parameters were not reported in the paper. A value was chosen that reproduced
 the reported bond lengths and thermal ellipsoid axes.
;
_journal_name_full 'Zeitschrift fur Kristallographie'
_journal_page_first 213
_journal_page_last 224
_journal_volume 127
_journal_year 1968
_chemical_compound_source 'Vesuvius, Italy'
_chemical_formula_sum 'Al K0.85 Na0.15 O6 Si2'
_chemical_name_mineral Leucite
_space_group_IT_number 230
_symmetry_space_group_name_Hall '-I 4bd 2c 3'
_symmetry_space_group_name_H-M 'I a -3 d'
_cell_angle_alpha 90
_cell_angle_beta 90
_cell_angle_gamma 90
_cell_length_a 13.53
_cell_length_b 13.53
_cell_length_c 13.53
_cell_formula_units_Z 16
_cell_volume 2476.814
_database_code_amcsd 0010665
_diffrn_ambient_temperature 908.15
_exptl_crystal_density_diffrn 2.315
_cod_original_formula_sum '(K.85 Na.15) (Al Si2) O6'
_cod_database_code 9008149

loop_
_space_group_symop_operation_xyz
x,y,z
1/2+x,1/2+y,1/2+z
z,1/2-x,1/2+y
1/2+z,-x,+y
-y,1/2+z,1/2-x
1/2-y,+z,-x
x,1/2-y,1/2+z
1/2+x,-y,+z
-z,1/2+x,1/2-y
1/2-z,+x,-y
y,1/2-z,1/2+x
1/2+y,-z,+x
-x,1/2+y,1/2-z
1/2-x,+y,-z
3/4+x,1/4-z,3/4-y
1/4+x,3/4-z,1/4-y
3/4-z,1/4+y,3/4+x
1/4-z,3/4+y,1/4+x
3/4+y,1/4-x,3/4-z
1/4+y,3/4-x,1/4-z
3/4-x,1/4+z,3/4+y
1/4-x,3/4+z,1/4+y
3/4+z,1/4-y,3/4-x
1/4+z,3/4-y,1/4-x
3/4-y,1/4+x,3/4+z
1/4-y,3/4+x,1/4+z
1/4+x,1/4+z,1/4+y
3/4+x,3/4+z,3/4+y
1/4-z,1/4-y,1/4-x
3/4-z,3/4-y,3/4-x
1/4+y,1/4+x,1/4+z
3/4+y,3/4+x,3/4+z
1/4-x,1/4-z,1/4-y
3/4-x,3/4-z,3/4-y
1/4+z,1/4+y,1/4+x
3/4+z,3/4+y,3/4+x
1/4-y,1/4-x,1/4-z
3/4-y,3/4-x,3/4-z
1/2+z,x,1/2-y
+z,1/2+x,-y
1/2-y,-z,1/2+x
-y,1/2-z,+x
1/2+x,y,1/2-z
+x,1/2+y,-z
1/2-z,-x,1/2+y
-z,1/2-x,+y
1/2+y,z,1/2-x
+y,1/2+z,-x
1/2-x,-y,1/2+z
-x,1/2-y,+z
1/2-z,1/2+x,y
-z,+x,1/2+y
1/2+y,1/2-z,-x
+y,-z,1/2-x
1/2-x,1/2+y,z
-x,+y,1/2+z
1/2+z,1/2-x,-y
+z,-x,1/2-y
1/2-y,1/2+z,x
-y,+z,1/2+x
1/2+x,1/2-y,-z
+x,-y,1/2-z
3/4-x,3/4+z,1/4-y
1/4-x,1/4+z,3/4-y
3/4+z,3/4-y,1/4+x
1/4+z,1/4-y,3/4+x
3/4-y,3/4+x,1/4-z
1/4-y,1/4+x,3/4-z
3/4+x,3/4-z,1/4+y
1/4+x,1/4-z,3/4+y
3/4-z,3/4+y,1/4-x
1/4-z,1/4+y,3/4-x
3/4+y,3/4-x,1/4+z
1/4+y,1/4-x,3/4+z
1/4-x,3/4-z,3/4+y
3/4-x,1/4-z,1/4+y
1/4+z,3/4+y,3/4-x
3/4+z,1/4+y,1/4-x
1/4-y,3/4-x,3/4+z
3/4-y,1/4-x,1/4+z
1/4+x,3/4+z,3/4-y
3/4+x,1/4+z,1/4-y
1/4-z,3/4-y,3/4+x
3/4-z,1/4-y,1/4+x
1/4+y,3/4+x,3/4-z
3/4+y,1/4+x,1/4-z
-z,-x,-y
1/2-z,1/2-x,1/2-y
y,z,x
1/2+y,1/2+z,1/2+x
-x,-y,-z
1/2-x,1/2-y,1/2-z
z,x,y
1/2+z,1/2+x,1/2+y
-y,-z,-x
1/2-y,1/2-z,1/2-x

loop_
_atom_site_aniso_label
_atom_site_aniso_U_11
_atom_site_aniso_U_22
_atom_site_aniso_U_33
_atom_site_aniso_U_12
_atom_site_aniso_U_13
_atom_site_aniso_U_23
K 0.19475 0.19475 0.19475 0.02040 0.02040 0.02040
Na 0.19475 0.19475 0.19475 0.02040 0.02040 0.02040
Al 0.03246 0.03617 0.03617 0.00464 0.00464 0.00000
Si 0.03246 0.03617 0.03617 0.00464 0.00464 0.00000
O 0.12705 0.10480 0.04730 0.03802 0.02968 0.00464

loop_
_atom_site_label
_atom_site_fract_x
_atom_site_fract_y
_atom_site_fract_z
_atom_site_occupancy
K 0.12500 0.12500 0.12500 0.85000
Na 0.12500 0.12500 0.12500 0.15000
Al 0.12500 0.66220 0.58780 0.33333
Si 0.12500 0.66220 0.58780 0.66667
O 0.10330 0.13220 0.72000 1.00000

loop_
_cod_related_entry_id
_cod_related_entry_database
_cod_related_entry_code
1 AMCSD 0010665
